data_4134949
loop_
_publ_author_name
'Lin, You-Chen'
'Ribaucourt, Aubert'
'Moazami, Yasamin'
'Pierce, Joshua G.'

_publ_section_title
;
 Concise Synthesis and Antimicrobial Evaluation of the Guanidinium
 Alkaloid Batzelladine D: Development of a Stereodivergent Strategy.
;
_journal_issue 21
_journal_name_full 'Journal of the American Chemical Society'
_journal_page_first 9850
_journal_page_last 9857
_journal_paper_doi 10.1021/jacs.0c04091
_journal_volume 142
_journal_year 2020
_chemical_absolute_configuration ad
_chemical_formula_moiety 'C10 H16 Br N O2'
_chemical_formula_sum 'C10 H16 Br N O2'
_chemical_formula_weight 262.15
_chemical_name_common YCL2-14
_space_group_crystal_system orthorhombic
_space_group_IT_number 19
_space_group_name_Hall 'P 2ac 2ab'
_space_group_name_H-M_alt 'P 21 21 21'
_atom_sites_solution_hydrogens mixed
_cell_angle_alpha 90
_cell_angle_beta 90
_cell_angle_gamma 90
_cell_formula_units_Z 4
_cell_length_a 5.9297(4)
_cell_length_b 9.0915(6)
_cell_length_c 19.9795(14)
_cell_measurement_reflns_used 712
_cell_measurement_temperature 100.(2)
_cell_measurement_theta_max 35.0466
_cell_measurement_theta_min 2.4917
_cell_volume 1077.09(13)
_computing_cell_refinement 'APEX3 v2016.5-0 (Bruker AXS)'
_computing_data_collection 'Bruker Instrument Service v2013.12.0.0'
_computing_data_reduction 'SAINT V8.38A (Bruker AXS Inc., 2017)'
_computing_molecular_graphics 'shelXle (C.B. Huebschle, rev 833)'
_computing_structure_refinement 'SHELXL-2016/6 (Sheldrick, 2016)'
_diffrn_ambient_temperature 100.(2)
_diffrn_detector_area_resol_mean 8.3333
_diffrn_measured_fraction_theta_full 1.000
_diffrn_measured_fraction_theta_max 1.000
_diffrn_measurement_device_type 'Bruker-Nonius X8 Kappa APEX II'
_diffrn_measurement_method 'phi and omega scans'
_diffrn_radiation_monochromator graphite
_diffrn_radiation_type MoK\a
_diffrn_radiation_wavelength 0.71073
_diffrn_reflns_av_R_equivalents 0.0334
_diffrn_reflns_av_unetI/netI 0.0308
_diffrn_reflns_limit_h_max 9
_diffrn_reflns_limit_h_min -9
_diffrn_reflns_limit_k_max 14
_diffrn_reflns_limit_k_min -14
_diffrn_reflns_limit_l_max 19
_diffrn_reflns_limit_l_min -32
_diffrn_reflns_number 37863
_diffrn_reflns_theta_full 35.06
_diffrn_reflns_theta_max 35.06
_diffrn_reflns_theta_min 2.46
_diffrn_source 'fine-focus sealed tube'
_exptl_absorpt_coefficient_mu 3.792
_exptl_absorpt_correction_T_max 0.75
_exptl_absorpt_correction_T_min 0.48
_exptl_absorpt_correction_type multi-scan
_exptl_absorpt_process_details
;
SADABS-2016/2 - Bruker AXS area detector scaling and absorption correction
;
_exptl_crystal_colour colourless
_exptl_crystal_density_diffrn 1.617
_exptl_crystal_density_method 'not measured'
_exptl_crystal_description block
_exptl_crystal_F_000 536
_exptl_crystal_size_max 0.543
_exptl_crystal_size_mid 0.252
_exptl_crystal_size_min 0.136
_refine_diff_density_max 0.654
_refine_diff_density_min -0.498
_refine_ls_abs_structure_details
;

Flack x determined using 1572 quotients [(I+)-(I-)]/[(I+)+(I-)]
(Parsons, Flack and Wagner, Acta Cryst. B69 (2013) 249-259).
;
_refine_ls_abs_structure_Flack 0.012(5)
_refine_ls_extinction_method none
_refine_ls_goodness_of_fit_ref 1.031
_refine_ls_hydrogen_treatment mixed
_refine_ls_matrix_type full
_refine_ls_number_parameters 131
_refine_ls_number_reflns 4779
_refine_ls_number_restraints 0
_refine_ls_restrained_S_all 1.031
_refine_ls_R_factor_all 0.0342
_refine_ls_R_factor_gt 0.0247
_refine_ls_shift/su_max 0.001
_refine_ls_shift/su_mean 0.000
_refine_ls_structure_factor_coef Fsqd
_refine_ls_weighting_details 'w=1/[\s^2^(Fo^2^)+(0.0157P)^2^+0.3185P] where P=(Fo^2^+2Fc^2^)/3'
_refine_ls_weighting_scheme calc
_refine_ls_wR_factor_gt 0.0521
_refine_ls_wR_factor_ref 0.0547
_reflns_number_gt 4116
_reflns_number_total 4779
_reflns_threshold_expression 'I > 2\s(I)'
_cod_data_source_file ja0c04091_si_003.cif
_cod_data_source_block rds677
_cod_depositor_comments
;
The following automatic conversions were performed:

data item '_exptl_absorpt_correction_type' value 'Multi-Scan' was
changed to 'multi-scan' in accordance with the
/home/data/users/saulius/crontab/automatic-downloads/rss-feeds/ACS/lib/dictionaries/cif_core.dic
dictionary named 'cif_core.dic' version 2.4.2 last updated on
2011-04-26.

Automatic conversion script
Id: cif_fix_values 7556 2019-12-06 15:28:31Z antanas 

 Adding full bibliography for 4134949--4134950.cif.
;
_cod_database_code 4134949

loop_
_space_group_symop_operation_xyz
'x, y, z'
'-x+1/2, -y, z+1/2'
'-x, y+1/2, -z+1/2'
'x+1/2, -y+1/2, -z'

loop_
_atom_site_type_symbol
_atom_site_label
_atom_site_fract_x
_atom_site_fract_y
_atom_site_fract_z
_atom_site_U_iso_or_equiv
_atom_site_adp_type
_atom_site_calc_flag
_atom_site_refinement_flags_adp
_atom_site_refinement_flags_occupancy
_atom_site_refinement_flags_posn
_atom_site_occupancy
_atom_site_disorder_assembly
_atom_site_disorder_group
Br Br1 0.50010(3) 0.57070(2) -0.00062(2) 0.02074(5) Uani d . . . 1 . .
O O1 1.2163(2) 0.74375(12) 0.18343(7) 0.0140(2) Uani d . . . 1 . .
O O2 1.0600(2) 0.49340(14) 0.31414(7) 0.0144(2) Uani d . . . 1 . .
H H2 0.977(4) 0.425(2) 0.3163(12) 0.022 Uiso d U . . 1 . .
N N1 0.9406(2) 0.56681(14) 0.15877(7) 0.0102(2) Uani d . . . 1 . .
C C1 0.7686(3) 0.62127(18) 0.11371(9) 0.0119(3) Uani d . . . 1 . .
H H1A 0.798369 0.725462 0.102334 0.014 Uiso calc U . R 1 . .
H H1B 0.618408 0.614813 0.135156 0.014 Uiso calc U . R 1 . .
C C2 0.7743(3) 0.52694(18) 0.05063(8) 0.0129(3) Uani d . . . 1 . .
H H2A 0.9087 0.555478 0.023318 0.016 Uiso calc U . R 1 . .
C C3 0.7864(3) 0.36226(18) 0.06550(9) 0.0149(3) Uani d . . . 1 . .
H H3A 0.78784 0.306581 0.022915 0.018 Uiso calc U . R 1 . .
H H3B 0.651338 0.332076 0.091177 0.018 Uiso calc U . R 1 . .
C C4 1.0000(3) 0.32592(15) 0.10592(8) 0.0140(3) Uani d . . . 1 . .
H H4A 1.006644 0.218935 0.11495 0.017 Uiso calc U . R 1 . .
H H4B 1.135701 0.353714 0.079988 0.017 Uiso calc U . R 1 . .
C C5 0.9947(3) 0.41019(14) 0.17147(8) 0.0114(2) Uani d . . . 1 . .
H H5 0.891667 0.36438 0.205172 0.014 Uiso calc U . R 1 . .
C C6 1.2191(3) 0.46596(17) 0.20316(8) 0.0107(3) Uani d . . . 1 . .
H H6 1.353457 0.433044 0.17689 0.013 Uiso calc U . R 1 . .
C C7 1.1392(3) 0.61925(17) 0.18149(8) 0.0103(3) Uani d . . . 1 . .
C C8 1.2558(3) 0.44741(17) 0.27831(8) 0.0109(3) Uani d . . . 1 . .
H H8 1.286218 0.341485 0.288321 0.013 Uiso calc U . R 1 . .
C C9 1.4537(3) 0.53993(18) 0.30264(9) 0.0138(3) Uani d . . . 1 . .
H H9A 1.421065 0.645046 0.294077 0.017 Uiso calc U . R 1 . .
H H9B 1.590081 0.513202 0.276773 0.017 Uiso calc U . R 1 . .
C C10 1.5011(3) 0.51858(17) 0.37713(8) 0.0156(3) Uani d . . . 1 . .
H H10A 1.541661 0.415722 0.385534 0.023 Uiso calc U . R 1 . .
H H10B 1.366112 0.543804 0.402981 0.023 Uiso calc U . R 1 . .
H H10C 1.62611 0.582523 0.390693 0.023 Uiso calc U . R 1 . .

loop_
_atom_site_aniso_label
_atom_site_aniso_U_11
_atom_site_aniso_U_22
_atom_site_aniso_U_33
_atom_site_aniso_U_12
_atom_site_aniso_U_13
_atom_site_aniso_U_23
Br1 0.02147(8) 0.02261(7) 0.01814(8) 0.00115(8) -0.00853(9) 0.00171(7)
O1 0.0141(6) 0.0103(5) 0.0177(6) -0.0019(4) 0.0008(5) 0.0013(4)
O2 0.0121(5) 0.0145(5) 0.0166(6) -0.0017(4) 0.0034(4) -0.0027(5)
N1 0.0114(5) 0.0072(5) 0.0120(6) 0.0007(4) -0.0001(4) 0.0011(5)
C1 0.0116(7) 0.0118(6) 0.0123(7) 0.0016(5) -0.0003(6) 0.0010(5)
C2 0.0140(7) 0.0133(7) 0.0114(7) -0.0004(6) -0.0014(6) 0.0015(6)
C3 0.0198(8) 0.0113(7) 0.0135(7) -0.0008(6) -0.0018(6) -0.0020(6)
C4 0.0179(6) 0.0100(5) 0.0141(6) 0.0004(7) -0.0005(8) -0.0018(5)
C5 0.0134(6) 0.0080(5) 0.0127(6) 0.0001(6) 0.0011(7) 0.0010(4)
C6 0.0112(6) 0.0083(6) 0.0127(7) 0.0010(5) 0.0005(5) 0.0006(5)
C7 0.0109(6) 0.0110(6) 0.0091(6) 0.0014(5) 0.0020(6) 0.0002(5)
C8 0.0113(6) 0.0099(6) 0.0115(7) 0.0013(5) 0.0001(5) 0.0010(5)
C9 0.0118(7) 0.0137(6) 0.0159(8) -0.0014(5) -0.0011(5) 0.0010(6)
C10 0.0150(6) 0.0165(6) 0.0154(7) -0.0004(8) -0.0041(7) -0.0025(5)

loop_
_atom_type_symbol
_atom_type_description
_atom_type_scat_dispersion_real
_atom_type_scat_dispersion_imag
_atom_type_scat_source
C C 0.0033 0.0016 'International Tables Vol C Tables 4.2.6.8 and 6.1.1.4'
H H 0.0000 0.0000 'International Tables Vol C Tables 4.2.6.8 and 6.1.1.4'
Br Br -0.2901 2.4595 'International Tables Vol C Tables 4.2.6.8 and 6.1.1.4'
N N 0.0061 0.0033 'International Tables Vol C Tables 4.2.6.8 and 6.1.1.4'
O O 0.0106 0.0060 'International Tables Vol C Tables 4.2.6.8 and 6.1.1.4'

loop_
_geom_angle_atom_site_label_1
_geom_angle_atom_site_label_2
_geom_angle_atom_site_label_3
_geom_angle_site_symmetry_1
_geom_angle_site_symmetry_3
_geom_angle
_geom_angle_publ_flag
C8 O2 H2 . . 107.8(17) ?
C7 N1 C1 . . 134.69(14) ?
C7 N1 C5 . . 95.35(13) ?
C1 N1 C5 . . 125.99(13) ?
N1 C1 C2 . . 107.81(13) ?
N1 C1 H1A . . 110.1 ?
C2 C1 H1A . . 110.1 ?
N1 C1 H1B . . 110.1 ?
C2 C1 H1B . . 110.1 ?
H1A C1 H1B . . 108.5 ?
C1 C2 C3 . . 113.05(14) ?
C1 C2 Br1 . . 107.39(11) ?
C3 C2 Br1 . . 109.81(11) ?
C1 C2 H2A . . 108.8 ?
C3 C2 H2A . . 108.8 ?
Br1 C2 H2A . . 108.8 ?
C2 C3 C4 . . 110.56(14) ?
C2 C3 H3A . . 109.5 ?
C4 C3 H3A . . 109.5 ?
C2 C3 H3B . . 109.5 ?
C4 C3 H3B . . 109.5 ?
H3A C3 H3B . . 108.1 ?
C5 C4 C3 . . 109.13(14) ?
C5 C4 H4A . . 109.9 ?
C3 C4 H4A . . 109.9 ?
C5 C4 H4B . . 109.9 ?
C3 C4 H4B . . 109.9 ?
H4A C4 H4B . . 108.3 ?
N1 C5 C4 . . 110.00(12) ?
N1 C5 C6 . . 86.65(11) ?
C4 C5 C6 . . 119.82(15) ?
N1 C5 H5 . . 112.5 ?
C4 C5 H5 . . 112.5 ?
C6 C5 H5 . . 112.5 ?
C8 C6 C7 . . 114.95(13) ?
C8 C6 C5 . . 119.04(13) ?
C7 C6 C5 . . 85.25(11) ?
C8 C6 H6 . . 111.7 ?
C7 C6 H6 . . 111.7 ?
C5 C6 H6 . . 111.7 ?
O1 C7 N1 . . 131.68(15) ?
O1 C7 C6 . . 135.83(15) ?
N1 C7 C6 . . 92.49(12) ?
O2 C8 C9 . . 107.76(13) ?
O2 C8 C6 . . 110.19(13) ?
C9 C8 C6 . . 111.26(13) ?
O2 C8 H8 . . 109.2 ?
C9 C8 H8 . . 109.2 ?
C6 C8 H8 . . 109.2 ?
C8 C9 C10 . . 112.50(14) ?
C8 C9 H9A . . 109.1 ?
C10 C9 H9A . . 109.1 ?
C8 C9 H9B . . 109.1 ?
C10 C9 H9B . . 109.1 ?
H9A C9 H9B . . 107.8 ?
C9 C10 H10A . . 109.5 ?
C9 C10 H10B . . 109.5 ?
H10A C10 H10B . . 109.5 ?
C9 C10 H10C . . 109.5 ?
H10A C10 H10C . . 109.5 ?
H10B C10 H10C . . 109.5 ?

loop_
_geom_bond_atom_site_label_1
_geom_bond_atom_site_label_2
_geom_bond_site_symmetry_2
_geom_bond_distance
_geom_bond_publ_flag
Br1 C2 . 1.9624(17) ?
O1 C7 . 1.2214(19) ?
O2 C8 . 1.4265(19) ?
O2 H2 . 0.79(2) ?
N1 C7 . 1.349(2) ?
N1 C1 . 1.448(2) ?
N1 C5 . 1.4814(19) ?
C1 C2 . 1.525(2) ?
C1 H1A . 0.99 ?
C1 H1B . 0.99 ?
C2 C3 . 1.528(2) ?
C2 H2A . 1.0 ?
C3 C4 . 1.538(3) ?
C3 H3A . 0.99 ?
C3 H3B . 0.99 ?
C4 C5 . 1.518(2) ?
C4 H4A . 0.99 ?
C4 H4B . 0.99 ?
C5 C6 . 1.558(2) ?
C5 H5 . 1.0 ?
C6 C8 . 1.526(2) ?
C6 C7 . 1.534(2) ?
C6 H6 . 1.0 ?
C8 C9 . 1.524(2) ?
C8 H8 . 1.0 ?
C9 C10 . 1.527(2) ?
C9 H9A . 0.99 ?
C9 H9B . 0.99 ?
C10 H10A . 0.98 ?
C10 H10B . 0.98 ?
C10 H10C . 0.98 ?

loop_
_geom_hbond_atom_site_label_D
_geom_hbond_atom_site_label_H
_geom_hbond_atom_site_label_A
_geom_hbond_site_symmetry_A
_geom_hbond_distance_DH
_geom_hbond_distance_HA
_geom_hbond_distance_DA
_geom_hbond_angle_DHA
_geom_hbond_publ_flag
O2 H2 O1 3_745 0.79(2) 2.01(2) 2.7996(17) 175.(2) ?

loop_
_geom_torsion_atom_site_label_1
_geom_torsion_atom_site_label_2
_geom_torsion_atom_site_label_3
_geom_torsion_atom_site_label_4
_geom_torsion_site_symmetry_1
_geom_torsion_site_symmetry_2
_geom_torsion_site_symmetry_3
_geom_torsion_site_symmetry_4
_geom_torsion
_geom_torsion_publ_flag
C7 N1 C1 C2 . . . . 111.0(2) ?
C5 N1 C1 C2 . . . . -40.7(2) ?
N1 C1 C2 C3 . . . . 45.98(19) ?
N1 C1 C2 Br1 . . . . 167.26(10) ?
C1 C2 C3 C4 . . . . -59.88(19) ?
Br1 C2 C3 C4 . . . . -179.77(11) ?
C2 C3 C4 C5 . . . . 59.95(18) ?
C7 N1 C5 C4 . . . . -116.60(16) ?
C1 N1 C5 C4 . . . . 43.6(2) ?
C7 N1 C5 C6 . . . . 3.98(13) ?
C1 N1 C5 C6 . . . . 164.21(15) ?
C3 C4 C5 N1 . . . . -48.64(19) ?
C3 C4 C5 C6 . . . . -146.51(14) ?
N1 C5 C6 C8 . . . . 112.48(14) ?
C4 C5 C6 C8 . . . . -136.33(14) ?
N1 C5 C6 C7 . . . . -3.50(11) ?
C4 C5 C6 C7 . . . . 107.68(14) ?
C1 N1 C7 O1 . . . . 19.3(3) ?
C5 N1 C7 O1 . . . . 176.6(2) ?
C1 N1 C7 C6 . . . . -161.40(18) ?
C5 N1 C7 C6 . . . . -4.04(13) ?
C8 C6 C7 O1 . . . . 63.2(3) ?
C5 C6 C7 O1 . . . . -176.9(2) ?
C8 C6 C7 N1 . . . . -116.07(14) ?
C5 C6 C7 N1 . . . . 3.84(13) ?
C7 C6 C8 O2 . . . . 52.20(17) ?
C5 C6 C8 O2 . . . . -46.65(18) ?
C7 C6 C8 C9 . . . . -67.26(17) ?
C5 C6 C8 C9 . . . . -166.12(13) ?
O2 C8 C9 C10 . . . . 61.59(17) ?
C6 C8 C9 C10 . . . . -177.51(13) ?
